data_7711949
loop_
_publ_author_name
'Schulz, Ji&#x159;&#xed;'
'Antala, Jakub'
'C&#xed;sa&#x159;ov&#xe1;, Ivana'
'&#x160;t&#x11b;pni&#x10d;ka, Petr'

_publ_section_title
;
 Beyond phosphorus: synthesis, reactivity, coordination behaviour and
 catalytic properties of 1,1'-bis(diphenylstibino)ferrocene.
;
_journal_issue 5
_journal_name_full 'Dalton transactions (Cambridge, England : 2003)'
_journal_page_first 1198
_journal_page_last 1211
_journal_paper_doi 10.1039/d2dt03770j
_journal_volume 52
_journal_year 2023
_chemical_formula_moiety 'C34 H28 F2 Fe Sb2'
_chemical_formula_sum 'C34 H28 F2 Fe Sb2'
_chemical_formula_weight 773.91
_space_group_crystal_system monoclinic
_space_group_IT_number 14
_space_group_name_Hall '-P 2ybc'
_space_group_name_H-M_alt 'P 1 21/c 1'
_atom_sites_solution_hydrogens geom
_atom_sites_solution_primary direct
_atom_sites_solution_secondary difmap
_audit_creation_method SHELXL-2017/1
_audit_update_record
;
2022-11-11 deposited with the CCDC.	2022-12-15 downloaded from the CCDC.
;
_cell_angle_alpha 90
_cell_angle_beta 105.473(2)
_cell_angle_gamma 90
_cell_formula_units_Z 4
_cell_length_a 17.0025(8)
_cell_length_b 9.1706(5)
_cell_length_c 19.5817(10)
_cell_measurement_reflns_used 9186
_cell_measurement_temperature 120(2)
_cell_measurement_theta_max 29.98
_cell_measurement_theta_min 2.47
_cell_volume 2942.6(3)
_computing_cell_refinement 'SAINT V8.40B (Bruker AXS LLC, 2019)'
_computing_data_collection 'Bruker Instrument Service vV6.2.15'
_computing_data_reduction 'SAINT V8.40B (Bruker AXS LLC, 2019)'
_computing_molecular_graphics 'PLATON (Spek, 2017)'
_computing_publication_material 'PLATON (Spek, 2017)'
_computing_structure_refinement 'SHELXL-2017 (Sheldrick, 2017)'
_computing_structure_solution 'SHELXT 2018 (Sheldrick, 2018)'
_diffrn_ambient_temperature 120(2)
_diffrn_measured_fraction_theta_full 0.999
_diffrn_measured_fraction_theta_max 0.999
_diffrn_measurement_device_type 'Bruker D8 VENTURE Kappa Duo'
_diffrn_measurement_method '\f and \w scans'
_diffrn_radiation_monochromator 'Quazar Mo multilayer optic'
_diffrn_radiation_source 'I\mS micro-focus sealed tube'
_diffrn_radiation_type MoK\a
_diffrn_radiation_wavelength 0.71073
_diffrn_reflns_av_R_equivalents 0.0277
_diffrn_reflns_av_unetI/netI 0.0100
_diffrn_reflns_Laue_measured_fraction_full 0.999
_diffrn_reflns_Laue_measured_fraction_max 0.999
_diffrn_reflns_limit_h_max 23
_diffrn_reflns_limit_h_min -23
_diffrn_reflns_limit_k_max 12
_diffrn_reflns_limit_k_min -12
_diffrn_reflns_limit_l_max 27
_diffrn_reflns_limit_l_min -27
_diffrn_reflns_number 176557
_diffrn_reflns_point_group_measured_fraction_full 0.999
_diffrn_reflns_point_group_measured_fraction_max 0.999
_diffrn_reflns_theta_full 25.242
_diffrn_reflns_theta_max 30.021
_diffrn_reflns_theta_min 2.184
_exptl_absorpt_coefficient_mu 2.344
_exptl_absorpt_correction_T_max 0.83
_exptl_absorpt_correction_T_min 0.75
_exptl_absorpt_correction_type multi-scan
_exptl_absorpt_process_details
; 
Krause, L., Herbst-Irmer, R., Sheldrick, G. M., Stalke, D. (2015).
"Comparison of silver and molybdenum microfocus X-ray sources for
single-crystal structure determination"
J. Appl. Cryst. 48, 3-10.
;
_exptl_crystal_colour orange
_exptl_crystal_density_diffrn 1.747
_exptl_crystal_description prism
_exptl_crystal_F_000 1512
_exptl_crystal_size_max 0.19
_exptl_crystal_size_mid 0.16
_exptl_crystal_size_min 0.08
_refine_diff_density_max 1.804
_refine_diff_density_min -0.495
_refine_diff_density_rms 0.064
_refine_ls_extinction_method none
_refine_ls_goodness_of_fit_ref 1.081
_refine_ls_hydrogen_treatment constr
_refine_ls_matrix_type full
_refine_ls_number_parameters 352
_refine_ls_number_reflns 8589
_refine_ls_number_restraints 0
_refine_ls_restrained_S_all 1.081
_refine_ls_R_factor_all 0.0199
_refine_ls_R_factor_gt 0.0183
_refine_ls_shift/su_max 0.003
_refine_ls_shift/su_mean 0.000
_refine_ls_structure_factor_coef Fsqd
_refine_ls_weighting_details 'w=1/[\s^2^(Fo^2^)+(0.0171P)^2^+2.9537P] where P=(Fo^2^+2Fc^2^)/3'
_refine_ls_weighting_scheme calc
_refine_ls_wR_factor_gt 0.0457
_refine_ls_wR_factor_ref 0.0467
_reflns_Friedel_coverage 0.000
_reflns_number_gt 8124
_reflns_number_total 8589
_reflns_threshold_expression 'I > 2\s(I)'
_cod_data_source_file d2dt03770j3.cif
_cod_data_source_block ja55
_cod_depositor_comments 'Adding full bibliography for 7711945--7711966.cif.'
_cod_original_sg_symbol_H-M 'P 21/c'
_cod_database_code 7711949
_shelx_shelxl_version_number 2017/1
_shelx_space_group_comment
;
The symmetry employed for this shelxl refinement is uniquely defined
by the following loop, which should always be used as a source of
symmetry information in preference to the above space-group names.
They are only intended as comments.
;
_shelx_estimated_absorpt_t_min 0.664
_shelx_estimated_absorpt_t_max 0.835

loop_
_space_group_symop_operation_xyz
'x, y, z'
'-x, y+1/2, -z+1/2'
'-x, -y, -z'
'x, -y-1/2, z-1/2'

loop_
_atom_site_label
_atom_site_type_symbol
_atom_site_fract_x
_atom_site_fract_y
_atom_site_fract_z
_atom_site_U_iso_or_equiv
_atom_site_adp_type
_atom_site_occupancy
_atom_site_site_symmetry_order
_atom_site_calc_flag
_atom_site_refinement_flags_posn
_atom_site_refinement_flags_adp
_atom_site_refinement_flags_occupancy
_atom_site_disorder_assembly
_atom_site_disorder_group
Fe1 Fe 0.78655(2) 0.40428(2) 0.42442(2) 0.01735(4) Uani 1 1 d . . . . .
Sb1 Sb 0.79360(2) 0.27159(2) 0.60167(2) 0.01940(3) Uani 1 1 d . . . . .
Sb2 Sb 0.71585(2) 0.76476(2) 0.46185(2) 0.02095(3) Uani 1 1 d . . . . .
F1 F 0.72603(6) 0.12146(11) 0.54276(5) 0.0281(2) Uani 1 1 d . . . . .
F2 F 0.86346(6) 0.42340(11) 0.66039(5) 0.02512(19) Uani 1 1 d . . . . .
C1 C 0.84626(9) 0.32320(16) 0.52126(8) 0.0192(3) Uani 1 1 d . . . . .
C2 C 0.87965(9) 0.46208(17) 0.51081(8) 0.0198(3) Uani 1 1 d . . . . .
H2 H 0.881778 0.545936 0.539732 0.024 Uiso 1 1 calc R U . . .
C3 C 0.90906(9) 0.45229(18) 0.44950(9) 0.0227(3) Uani 1 1 d . . . . .
H3 H 0.933936 0.528695 0.429968 0.027 Uiso 1 1 calc R U . . .
C4 C 0.89466(10) 0.30795(18) 0.42256(9) 0.0248(3) Uani 1 1 d . . . . .
H4 H 0.909103 0.271226 0.382177 0.030 Uiso 1 1 calc R U . . .
C5 C 0.85510(10) 0.22754(17) 0.46594(8) 0.0222(3) Uani 1 1 d . . . . .
H5 H 0.837771 0.128822 0.459452 0.027 Uiso 1 1 calc R U . . .
C6 C 0.70116(9) 0.56831(17) 0.40163(8) 0.0217(3) Uani 1 1 d . . . . .
C7 C 0.73090(10) 0.53607(18) 0.34151(8) 0.0240(3) Uani 1 1 d . . . . .
H7 H 0.757229 0.603100 0.317895 0.029 Uiso 1 1 calc R U . . .
C8 C 0.71449(11) 0.3867(2) 0.32288(9) 0.0278(3) Uani 1 1 d . . . . .
H8 H 0.727718 0.337417 0.284719 0.033 Uiso 1 1 calc R U . . .
C9 C 0.67480(10) 0.32401(19) 0.37141(9) 0.0284(3) Uani 1 1 d . . . . .
H9 H 0.657202 0.225733 0.371617 0.034 Uiso 1 1 calc R U . . .
C10 C 0.66633(9) 0.43561(18) 0.41955(9) 0.0242(3) Uani 1 1 d . . . . .
H10 H 0.641637 0.424159 0.457395 0.029 Uiso 1 1 calc R U . . .
C11 C 0.84887(10) 0.11032(19) 0.67524(9) 0.0250(3) Uani 1 1 d . . . . .
C12 C 0.91143(11) 0.1484(2) 0.73422(9) 0.0276(3) Uani 1 1 d . . . . .
H12 H 0.927359 0.247558 0.742412 0.033 Uiso 1 1 calc R U . . .
C13 C 0.95061(12) 0.0411(2) 0.78118(10) 0.0342(4) Uani 1 1 d . . . . .
H13 H 0.993914 0.066880 0.821124 0.041 Uiso 1 1 calc R U . . .
C14 C 0.92707(14) -0.1020(2) 0.77015(11) 0.0404(5) Uani 1 1 d . . . . .
H14 H 0.953491 -0.174589 0.802881 0.048 Uiso 1 1 calc R U . . .
C15 C 0.86586(16) -0.1403(2) 0.71234(13) 0.0477(5) Uani 1 1 d . . . . .
H15 H 0.850250 -0.239701 0.705003 0.057 Uiso 1 1 calc R U . . .
C16 C 0.82578(14) -0.0352(2) 0.66375(11) 0.0390(4) Uani 1 1 d . . . . .
H16 H 0.783380 -0.062641 0.623442 0.047 Uiso 1 1 calc R U . . .
C17 C 0.69009(10) 0.38540(19) 0.61095(9) 0.0249(3) Uani 1 1 d . . . . .
C18 C 0.61253(12) 0.3235(3) 0.58781(13) 0.0414(5) Uani 1 1 d . . . . .
H18 H 0.606127 0.226716 0.569840 0.050 Uiso 1 1 calc R U . . .
C19 C 0.54488(13) 0.4047(3) 0.59132(16) 0.0522(6) Uani 1 1 d . . . . .
H19 H 0.491934 0.363271 0.575397 0.063 Uiso 1 1 calc R U . . .
C20 C 0.55361(13) 0.5449(3) 0.61763(13) 0.0486(6) Uani 1 1 d . . . . .
H20 H 0.506926 0.598991 0.620496 0.058 Uiso 1 1 calc R U . . .
C21 C 0.63025(14) 0.6068(3) 0.63981(14) 0.0503(6) Uani 1 1 d . . . . .
H21 H 0.636267 0.703660 0.657598 0.060 Uiso 1 1 calc R U . . .
C22 C 0.69856(12) 0.5273(2) 0.63613(11) 0.0384(4) Uani 1 1 d . . . . .
H22 H 0.751200 0.570394 0.650909 0.046 Uiso 1 1 calc R U . . .
C23 C 0.60849(10) 0.87187(18) 0.39786(9) 0.0244(3) Uani 1 1 d . . . . .
C24 C 0.57172(11) 0.9777(2) 0.42995(10) 0.0304(4) Uani 1 1 d . . . . .
H24 H 0.596645 1.005565 0.477526 0.036 Uiso 1 1 calc R U . . .
C25 C 0.49887(12) 1.0430(2) 0.39317(12) 0.0376(4) Uani 1 1 d . . . . .
H25 H 0.474148 1.114775 0.415684 0.045 Uiso 1 1 calc R U . . .
C26 C 0.46246(12) 1.0033(3) 0.32363(12) 0.0406(5) Uani 1 1 d . . . . .
H26 H 0.412959 1.048239 0.298228 0.049 Uiso 1 1 calc R U . . .
C27 C 0.49829(13) 0.8982(3) 0.29138(11) 0.0454(5) Uani 1 1 d . . . . .
H27 H 0.473202 0.870576 0.243791 0.055 Uiso 1 1 calc R U . . .
C28 C 0.57121(12) 0.8325(3) 0.32836(10) 0.0364(4) Uani 1 1 d . . . . .
H28 H 0.595495 0.760196 0.305789 0.044 Uiso 1 1 calc R U . . .
C29 C 0.80447(10) 0.85371(17) 0.41293(8) 0.0221(3) Uani 1 1 d . . . . .
C30 C 0.78417(11) 0.92379(19) 0.34735(9) 0.0271(3) Uani 1 1 d . . . . .
H30 H 0.728462 0.934811 0.322055 0.033 Uiso 1 1 calc R U . . .
C31 C 0.84495(12) 0.9777(2) 0.31872(10) 0.0322(4) Uani 1 1 d . . . . .
H31 H 0.830440 1.025044 0.273966 0.039 Uiso 1 1 calc R U . . .
C32 C 0.92650(12) 0.9627(2) 0.35500(11) 0.0328(4) Uani 1 1 d . . . . .
H32 H 0.967753 0.999411 0.335109 0.039 Uiso 1 1 calc R U . . .
C33 C 0.94762(11) 0.89410(19) 0.42037(11) 0.0317(4) Uani 1 1 d . . . . .
H33 H 1.003448 0.883613 0.445438 0.038 Uiso 1 1 calc R U . . .
C34 C 0.88693(10) 0.84047(17) 0.44934(9) 0.0255(3) Uani 1 1 d . . . . .
H34 H 0.901759 0.794315 0.494393 0.031 Uiso 1 1 calc R U . . .

loop_
_atom_site_aniso_label
_atom_site_aniso_U_11
_atom_site_aniso_U_22
_atom_site_aniso_U_33
_atom_site_aniso_U_23
_atom_site_aniso_U_13
_atom_site_aniso_U_12
Fe1 0.01827(9) 0.01525(9) 0.01672(9) 0.00059(7) 0.00151(7) 0.00013(7)
Sb1 0.02090(5) 0.01869(5) 0.01687(5) 0.00104(3) 0.00201(4) -0.00036(3)
Sb2 0.02183(5) 0.02099(5) 0.01822(5) 0.00290(3) 0.00222(4) 0.00312(4)
F1 0.0292(5) 0.0249(5) 0.0274(5) 0.0011(4) 0.0028(4) -0.0072(4)
F2 0.0247(4) 0.0255(5) 0.0223(4) -0.0043(4) 0.0011(4) -0.0016(4)
C1 0.0202(6) 0.0175(6) 0.0183(6) 0.0015(5) 0.0024(5) 0.0024(5)
C2 0.0182(6) 0.0187(7) 0.0203(6) -0.0003(5) 0.0011(5) 0.0002(5)
C3 0.0184(6) 0.0242(7) 0.0247(7) 0.0019(6) 0.0043(5) -0.0002(5)
C4 0.0260(7) 0.0238(7) 0.0255(7) -0.0004(6) 0.0083(6) 0.0049(6)
C5 0.0262(7) 0.0168(7) 0.0231(7) 0.0001(5) 0.0055(6) 0.0045(5)
C6 0.0194(6) 0.0203(7) 0.0230(7) 0.0043(5) 0.0012(5) 0.0024(5)
C7 0.0255(7) 0.0241(7) 0.0191(7) 0.0044(6) 0.0005(6) 0.0008(6)
C8 0.0306(8) 0.0287(8) 0.0187(7) -0.0025(6) -0.0029(6) 0.0001(7)
C9 0.0251(7) 0.0238(8) 0.0300(8) 0.0009(6) -0.0036(6) -0.0053(6)
C10 0.0176(6) 0.0253(7) 0.0267(7) 0.0056(6) 0.0009(6) -0.0005(6)
C11 0.0299(8) 0.0246(8) 0.0216(7) 0.0066(6) 0.0089(6) 0.0044(6)
C12 0.0300(8) 0.0306(8) 0.0226(7) 0.0019(6) 0.0080(6) 0.0078(7)
C13 0.0357(9) 0.0449(11) 0.0224(8) 0.0069(7) 0.0087(7) 0.0157(8)
C14 0.0503(12) 0.0402(11) 0.0342(10) 0.0184(8) 0.0177(9) 0.0166(9)
C15 0.0642(15) 0.0272(10) 0.0495(13) 0.0155(9) 0.0113(11) 0.0008(9)
C16 0.0492(11) 0.0271(9) 0.0357(10) 0.0073(8) 0.0023(8) -0.0039(8)
C17 0.0221(7) 0.0310(8) 0.0216(7) 0.0054(6) 0.0059(6) 0.0027(6)
C18 0.0284(9) 0.0387(11) 0.0616(14) 0.0041(10) 0.0196(9) -0.0066(8)
C19 0.0265(9) 0.0589(15) 0.0767(17) 0.0097(13) 0.0235(10) -0.0030(9)
C20 0.0328(10) 0.0646(16) 0.0507(13) 0.0062(11) 0.0152(9) 0.0174(10)
C21 0.0378(11) 0.0498(13) 0.0559(14) -0.0131(11) -0.0005(10) 0.0189(10)
C22 0.0262(8) 0.0380(10) 0.0435(11) -0.0089(8) -0.0038(8) 0.0079(8)
C23 0.0220(7) 0.0236(7) 0.0256(7) 0.0044(6) 0.0029(6) 0.0018(6)
C24 0.0265(8) 0.0249(8) 0.0360(9) -0.0018(7) 0.0018(7) 0.0022(6)
C25 0.0296(9) 0.0287(9) 0.0515(12) 0.0006(8) 0.0055(8) 0.0076(7)
C26 0.0257(8) 0.0463(12) 0.0448(11) 0.0147(9) 0.0007(8) 0.0097(8)
C27 0.0325(10) 0.0709(16) 0.0270(9) 0.0038(10) -0.0023(7) 0.0108(10)
C28 0.0299(9) 0.0503(12) 0.0259(8) -0.0007(8) 0.0023(7) 0.0105(8)
C29 0.0237(7) 0.0163(6) 0.0243(7) -0.0016(5) 0.0031(6) 0.0000(5)
C30 0.0307(8) 0.0256(8) 0.0227(7) 0.0007(6) 0.0028(6) -0.0039(6)
C31 0.0440(10) 0.0292(9) 0.0247(8) -0.0019(7) 0.0115(7) -0.0067(7)
C32 0.0376(9) 0.0233(8) 0.0440(10) -0.0080(7) 0.0220(8) -0.0042(7)
C33 0.0251(8) 0.0214(8) 0.0488(11) -0.0046(7) 0.0101(7) 0.0015(6)
C34 0.0251(7) 0.0173(7) 0.0311(8) 0.0003(6) 0.0024(6) 0.0020(6)

loop_
_atom_type_symbol
_atom_type_description
_atom_type_scat_dispersion_real
_atom_type_scat_dispersion_imag
_atom_type_scat_source
C C 0.0033 0.0016 'International Tables Vol C Tables 4.2.6.8 and 6.1.1.4'
H H 0.0000 0.0000 'International Tables Vol C Tables 4.2.6.8 and 6.1.1.4'
F F 0.0171 0.0103 'International Tables Vol C Tables 4.2.6.8 and 6.1.1.4'
Fe Fe 0.3463 0.8444 'International Tables Vol C Tables 4.2.6.8 and 6.1.1.4'
Sb Sb -0.5866 1.5461 'International Tables Vol C Tables 4.2.6.8 and 6.1.1.4'

loop_
_geom_angle_atom_site_label_1
_geom_angle_atom_site_label_2
_geom_angle_atom_site_label_3
_geom_angle
_geom_angle_site_symmetry_1
_geom_angle_site_symmetry_3
_geom_angle_publ_flag
C5 Fe1 C1 41.19(6) . . ?
C5 Fe1 C10 126.19(7) . . ?
C1 Fe1 C10 109.81(6) . . ?
C5 Fe1 C7 152.05(7) . . ?
C1 Fe1 C7 164.96(6) . . ?
C10 Fe1 C7 68.52(7) . . ?
C5 Fe1 C9 105.77(7) . . ?
C1 Fe1 C9 120.40(7) . . ?
C10 Fe1 C9 40.82(7) . . ?
C7 Fe1 C9 68.82(7) . . ?
C5 Fe1 C8 117.15(7) . . ?
C1 Fe1 C8 153.71(7) . . ?
C10 Fe1 C8 68.46(7) . . ?
C7 Fe1 C8 40.84(7) . . ?
C9 Fe1 C8 40.79(7) . . ?
C5 Fe1 C4 40.77(7) . . ?
C1 Fe1 C4 68.44(6) . . ?
C10 Fe1 C4 162.19(7) . . ?
C7 Fe1 C4 117.95(7) . . ?
C9 Fe1 C4 123.55(7) . . ?
C8 Fe1 C4 104.86(7) . . ?
C5 Fe1 C2 69.09(6) . . ?
C1 Fe1 C2 40.94(6) . . ?
C10 Fe1 C2 122.97(7) . . ?
C7 Fe1 C2 126.42(6) . . ?
C9 Fe1 C2 156.77(7) . . ?
C8 Fe1 C2 162.07(7) . . ?
C4 Fe1 C2 68.16(6) . . ?
C5 Fe1 C6 164.97(7) . . ?
C1 Fe1 C6 128.08(6) . . ?
C10 Fe1 C6 41.08(6) . . ?
C7 Fe1 C6 40.87(6) . . ?
C9 Fe1 C6 69.28(7) . . ?
C8 Fe1 C6 68.98(7) . . ?
C4 Fe1 C6 153.77(7) . . ?
C2 Fe1 C6 109.54(6) . . ?
C5 Fe1 C3 68.86(7) . . ?
C1 Fe1 C3 68.56(6) . . ?
C10 Fe1 C3 156.80(7) . . ?
C7 Fe1 C3 106.75(7) . . ?
C9 Fe1 C3 160.68(7) . . ?
C8 Fe1 C3 123.73(7) . . ?
C4 Fe1 C3 40.53(7) . . ?
C2 Fe1 C3 40.46(6) . . ?
C6 Fe1 C3 120.47(6) . . ?
F1 Sb1 F2 179.01(4) . . ?
F1 Sb1 C1 91.00(5) . . ?
F2 Sb1 C1 88.09(5) . . ?
F1 Sb1 C17 91.54(6) . . ?
F2 Sb1 C17 89.26(6) . . ?
C1 Sb1 C17 119.83(6) . . ?
F1 Sb1 C11 89.65(6) . . ?
F2 Sb1 C11 90.43(6) . . ?
C1 Sb1 C11 118.58(6) . . ?
C17 Sb1 C11 121.54(6) . . ?
C6 Sb2 C29 93.83(6) . . ?
C6 Sb2 C23 96.17(6) . . ?
C29 Sb2 C23 98.83(6) . . ?
C2 C1 C5 108.14(13) . . ?
C2 C1 Fe1 70.15(8) . . ?
C5 C1 Fe1 69.30(9) . . ?
C2 C1 Sb1 125.64(11) . . ?
C5 C1 Sb1 126.22(11) . . ?
Fe1 C1 Sb1 125.73(7) . . ?
C3 C2 C1 107.87(13) . . ?
C3 C2 Fe1 69.84(9) . . ?
C1 C2 Fe1 68.91(8) . . ?
C3 C2 H2 126.1 . . ?
C1 C2 H2 126.1 . . ?
Fe1 C2 H2 126.7 . . ?
C2 C3 C4 107.92(14) . . ?
C2 C3 Fe1 69.70(9) . . ?
C4 C3 Fe1 69.44(9) . . ?
C2 C3 H3 126.0 . . ?
C4 C3 H3 126.0 . . ?
Fe1 C3 H3 126.4 . . ?
C3 C4 C5 108.85(14) . . ?
C3 C4 Fe1 70.02(9) . . ?
C5 C4 Fe1 69.11(9) . . ?
C3 C4 H4 125.6 . . ?
C5 C4 H4 125.6 . . ?
Fe1 C4 H4 126.9 . . ?
C4 C5 C1 107.21(14) . . ?
C4 C5 Fe1 70.12(9) . . ?
C1 C5 Fe1 69.51(8) . . ?
C4 C5 H5 126.4 . . ?
C1 C5 H5 126.4 . . ?
Fe1 C5 H5 125.6 . . ?
C7 C6 C10 106.56(14) . . ?
C7 C6 Fe1 69.09(9) . . ?
C10 C6 Fe1 68.93(9) . . ?
C7 C6 Sb2 127.96(12) . . ?
C10 C6 Sb2 125.16(12) . . ?
Fe1 C6 Sb2 121.79(7) . . ?
C8 C7 C6 108.72(15) . . ?
C8 C7 Fe1 69.66(9) . . ?
C6 C7 Fe1 70.04(9) . . ?
C8 C7 H7 125.6 . . ?
C6 C7 H7 125.6 . . ?
Fe1 C7 H7 126.2 . . ?
C9 C8 C7 108.17(15) . . ?
C9 C8 Fe1 69.57(9) . . ?
C7 C8 Fe1 69.50(9) . . ?
C9 C8 H8 125.9 . . ?
C7 C8 H8 125.9 . . ?
Fe1 C8 H8 126.6 . . ?
C10 C9 C8 107.53(15) . . ?
C10 C9 Fe1 69.49(9) . . ?
C8 C9 Fe1 69.64(9) . . ?
C10 C9 H9 126.2 . . ?
C8 C9 H9 126.2 . . ?
Fe1 C9 H9 126.2 . . ?
C9 C10 C6 109.01(15) . . ?
C9 C10 Fe1 69.69(9) . . ?
C6 C10 Fe1 69.99(9) . . ?
C9 C10 H10 125.5 . . ?
C6 C10 H10 125.5 . . ?
Fe1 C10 H10 126.4 . . ?
C12 C11 C16 119.70(16) . . ?
C12 C11 Sb1 119.70(13) . . ?
C16 C11 Sb1 120.54(13) . . ?
C11 C12 C13 119.82(18) . . ?
C11 C12 H12 120.1 . . ?
C13 C12 H12 120.1 . . ?
C14 C13 C12 120.32(19) . . ?
C14 C13 H13 119.8 . . ?
C12 C13 H13 119.8 . . ?
C15 C14 C13 120.20(18) . . ?
C15 C14 H14 119.9 . . ?
C13 C14 H14 119.9 . . ?
C14 C15 C16 120.9(2) . . ?
C14 C15 H15 119.6 . . ?
C16 C15 H15 119.6 . . ?
C11 C16 C15 119.1(2) . . ?
C11 C16 H16 120.5 . . ?
C15 C16 H16 120.5 . . ?
C22 C17 C18 119.83(17) . . ?
C22 C17 Sb1 119.26(13) . . ?
C18 C17 Sb1 120.78(15) . . ?
C19 C18 C17 119.3(2) . . ?
C19 C18 H18 120.4 . . ?
C17 C18 H18 120.4 . . ?
C20 C19 C18 120.8(2) . . ?
C20 C19 H19 119.6 . . ?
C18 C19 H19 119.6 . . ?
C19 C20 C21 119.9(2) . . ?
C19 C20 H20 120.0 . . ?
C21 C20 H20 120.0 . . ?
C20 C21 C22 120.0(2) . . ?
C20 C21 H21 120.0 . . ?
C22 C21 H21 120.0 . . ?
C17 C22 C21 120.1(2) . . ?
C17 C22 H22 119.9 . . ?
C21 C22 H22 119.9 . . ?
C28 C23 C24 118.80(16) . . ?
C28 C23 Sb2 123.10(13) . . ?
C24 C23 Sb2 117.90(12) . . ?
C25 C24 C23 120.79(18) . . ?
C25 C24 H24 119.6 . . ?
C23 C24 H24 119.6 . . ?
C26 C25 C24 119.84(19) . . ?
C26 C25 H25 120.1 . . ?
C24 C25 H25 120.1 . . ?
C27 C26 C25 119.84(18) . . ?
C27 C26 H26 120.1 . . ?
C25 C26 H26 120.1 . . ?
C26 C27 C28 120.27(19) . . ?
C26 C27 H27 119.9 . . ?
C28 C27 H27 119.9 . . ?
C23 C28 C27 120.46(19) . . ?
C23 C28 H28 119.8 . . ?
C27 C28 H28 119.8 . . ?
C30 C29 C34 118.53(16) . . ?
C30 C29 Sb2 123.67(12) . . ?
C34 C29 Sb2 117.80(12) . . ?
C31 C30 C29 120.45(17) . . ?
C31 C30 H30 119.8 . . ?
C29 C30 H30 119.8 . . ?
C32 C31 C30 120.50(17) . . ?
C32 C31 H31 119.7 . . ?
C30 C31 H31 119.7 . . ?
C33 C32 C31 119.73(17) . . ?
C33 C32 H32 120.1 . . ?
C31 C32 H32 120.1 . . ?
C32 C33 C34 119.94(17) . . ?
C32 C33 H33 120.0 . . ?
C34 C33 H33 120.0 . . ?
C33 C34 C29 120.84(16) . . ?
C33 C34 H34 119.6 . . ?
C29 C34 H34 119.6 . . ?

loop_
_geom_bond_atom_site_label_1
_geom_bond_atom_site_label_2
_geom_bond_distance
_geom_bond_site_symmetry_2
_geom_bond_publ_flag
Fe1 C5 2.0349(15) . ?
Fe1 C1 2.0377(15) . ?
Fe1 C10 2.0411(16) . ?
Fe1 C7 2.0426(15) . ?
Fe1 C9 2.0439(16) . ?
Fe1 C8 2.0448(16) . ?
Fe1 C4 2.0484(16) . ?
Fe1 C2 2.0541(15) . ?
Fe1 C6 2.0553(15) . ?
Fe1 C3 2.0561(15) . ?
Sb1 F1 1.9593(10) . ?
Sb1 F2 1.9856(10) . ?
Sb1 C1 2.0634(15) . ?
Sb1 C17 2.0953(16) . ?
Sb1 C11 2.1032(16) . ?
Sb2 C6 2.1311(16) . ?
Sb2 C29 2.1501(16) . ?
Sb2 C23 2.1556(16) . ?
C1 C2 1.431(2) . ?
C1 C5 1.433(2) . ?
C2 C3 1.421(2) . ?
C2 H2 0.9500 . ?
C3 C4 1.422(2) . ?
C3 H3 0.9500 . ?
C4 C5 1.422(2) . ?
C4 H4 0.9500 . ?
C5 H5 0.9500 . ?
C6 C7 1.431(2) . ?
C6 C10 1.437(2) . ?
C7 C8 1.426(2) . ?
C7 H7 0.9500 . ?
C8 C9 1.425(3) . ?
C8 H8 0.9500 . ?
C9 C10 1.425(3) . ?
C9 H9 0.9500 . ?
C10 H10 0.9500 . ?
C11 C12 1.390(2) . ?
C11 C16 1.392(3) . ?
C12 C13 1.390(2) . ?
C12 H12 0.9500 . ?
C13 C14 1.372(3) . ?
C13 H13 0.9500 . ?
C14 C15 1.364(3) . ?
C14 H14 0.9500 . ?
C15 C16 1.397(3) . ?
C15 H15 0.9500 . ?
C16 H16 0.9500 . ?
C17 C22 1.386(3) . ?
C17 C18 1.396(3) . ?
C18 C19 1.388(3) . ?
C18 H18 0.9500 . ?
C19 C20 1.378(4) . ?
C19 H19 0.9500 . ?
C20 C21 1.381(3) . ?
C20 H20 0.9500 . ?
C21 C22 1.389(3) . ?
C21 H21 0.9500 . ?
C22 H22 0.9500 . ?
C23 C28 1.387(2) . ?
C23 C24 1.392(2) . ?
C24 C25 1.392(2) . ?
C24 H24 0.9500 . ?
C25 C26 1.386(3) . ?
C25 H25 0.9500 . ?
C26 C27 1.379(3) . ?
C26 H26 0.9500 . ?
C27 C28 1.395(3) . ?
C27 H27 0.9500 . ?
C28 H28 0.9500 . ?
C29 C30 1.395(2) . ?
C29 C34 1.398(2) . ?
C30 C31 1.391(3) . ?
C30 H30 0.9500 . ?
C31 C32 1.386(3) . ?
C31 H31 0.9500 . ?
C32 C33 1.385(3) . ?
C32 H32 0.9500 . ?
C33 C34 1.393(3) . ?
C33 H33 0.9500 . ?
C34 H34 0.9500 . ?
